data_2217209
loop_
_publ_author_name
'Yang-gen Hu'
'Zheng-rong Zhu'
'Yu-Lu Chen'

_publ_section_title
;Ethyl
 2-[1-(4-chlorophenyl)-2,5-dioxo-1,2,3,5-tetrahydroimidazo[1',2':1,2]pyrimidino[5,4-<i>b</i>][1]benzofuran-3-yl]acetate
;
_journal_coeditor_code NC2080
_journal_issue 1
_journal_name_full 'Acta Crystallographica Section E'
_journal_page_first o321
_journal_page_last o322
_journal_paper_doi 10.1107/S1600536807066998
_journal_volume 64
_journal_year 2008
_chemical_formula_iupac 'C22 H16 Cl N3 O5'
_chemical_formula_moiety 'C22 H16 Cl N3 O5'
_chemical_formula_sum 'C22 H16 Cl N3 O5'
_chemical_formula_weight 437.83
_chemical_name_systematic
;
Ethyl 2-[1-(4-chlorophenyl)-2,5-dioxo-1,2,3,5-
tetrahydroimidazo[1',2':1,2]pyrimidino[5,4-b][1]benzofuran-3-yl]acetate
;
_space_group_IT_number 2
_symmetry_cell_setting triclinic
_symmetry_space_group_name_Hall '-P 1'
_symmetry_space_group_name_H-M 'P -1'
_atom_sites_solution_hydrogens geom
_atom_sites_solution_primary direct
_atom_sites_solution_secondary difmap
_audit_creation_method SHELXL-97
_cell_angle_alpha 99.201(2)
_cell_angle_beta 102.486(2)
_cell_angle_gamma 110.085(2)
_cell_formula_units_Z 4
_cell_length_a 11.9711(11)
_cell_length_b 12.9079(12)
_cell_length_c 15.0957(14)
_cell_measurement_reflns_used 5946
_cell_measurement_temperature 293(2)
_cell_measurement_theta_max 0.00
_cell_measurement_theta_min 0.00
_cell_volume 2068.0(3)
_computing_cell_refinement 'SAINT-Plus (Bruker, 2001)'
_computing_data_collection 'SMART (Bruker, 2001)'
_computing_data_reduction 'SAINT-Plus (Bruker, 2001)'
_computing_molecular_graphics 'PLATON (Spek, 2003)'
_computing_publication_material 'SHELXTL (Sheldrick, 2001)'
_computing_structure_refinement 'SHELXL97 (Sheldrick, 1997)'
_computing_structure_solution 'SHELXS97 (Sheldrick, 1997)'
_diffrn_ambient_temperature 293(2)
_diffrn_measured_fraction_theta_full 0.993
_diffrn_measured_fraction_theta_max 0.993
_diffrn_measurement_device_type 'Bruker SMART 4K CCD area-detector'
_diffrn_measurement_method '\f and \w'
_diffrn_radiation_monochromator graphite
_diffrn_radiation_source 'fine-focus sealed tube'
_diffrn_radiation_type MoK\a
_diffrn_radiation_wavelength 0.71073
_diffrn_reflns_av_R_equivalents 0.1013
_diffrn_reflns_av_sigmaI/netI 0.0786
_diffrn_reflns_limit_h_max 14
_diffrn_reflns_limit_h_min -14
_diffrn_reflns_limit_k_max 15
_diffrn_reflns_limit_k_min -15
_diffrn_reflns_limit_l_max 18
_diffrn_reflns_limit_l_min -18
_diffrn_reflns_number 19990
_diffrn_reflns_theta_full 26.00
_diffrn_reflns_theta_max 26.00
_diffrn_reflns_theta_min 1.74
_diffrn_standards_decay_% 0
_diffrn_standards_interval_time 0
_diffrn_standards_number 0
_exptl_absorpt_coefficient_mu 0.225
_exptl_absorpt_correction_T_max 0.9564
_exptl_absorpt_correction_T_min 0.9356
_exptl_absorpt_correction_type multi-scan
_exptl_absorpt_process_details '(SADABS; Sheldrick, 2003)'
_exptl_crystal_colour colorless
_exptl_crystal_density_diffrn 1.406
_exptl_crystal_density_method 'not measured'
_exptl_crystal_description block
_exptl_crystal_F_000 904
_exptl_crystal_size_max 0.30
_exptl_crystal_size_mid 0.20
_exptl_crystal_size_min 0.20
_refine_diff_density_max 0.314
_refine_diff_density_min -0.302
_refine_ls_extinction_method none
_refine_ls_goodness_of_fit_ref 0.992
_refine_ls_hydrogen_treatment constr
_refine_ls_matrix_type full
_refine_ls_number_parameters 556
_refine_ls_number_reflns 8066
_refine_ls_number_restraints 4
_refine_ls_restrained_S_all 1.006
_refine_ls_R_factor_all 0.0811
_refine_ls_R_factor_gt 0.0557
_refine_ls_shift/su_max 0.001
_refine_ls_shift/su_mean 0.000
_refine_ls_structure_factor_coef Fsqd
_refine_ls_weighting_details 'calc w=1/[\s^2^(Fo^2^)+(0.0796P)^2^] where P=(Fo^2^+2Fc^2^)/3'
_refine_ls_weighting_scheme calc
_refine_ls_wR_factor_gt 0.1471
_refine_ls_wR_factor_ref 0.1605
_reflns_number_gt 5272
_reflns_number_total 8066
_reflns_threshold_expression I>2\s(I)
_cod_data_source_file nc2080.cif
_cod_data_source_block I
_cod_depositor_comments
;
The following automatic conversions were performed:
'_symmetry_cell_setting' value 'Triclinic' changed to 'triclinic'
according to '/home/saulius/struct/CIF-dictionaries/cif_core.dic'
dictionary named 'cif_core.dic' version 2.4.1 from 2010-06-29.

Automatic conversion script
Id: cif_fix_enum 1527 2010-12-29 10:47:43Z saulius 

The following automatic conversions were performed:

'_symmetry_cell_setting' value 'Triclinic' changed to 'triclinic'
according to /home/saulius/struct/CIF-dictionaries/cif_core.dic
dictionary named 'cif_core.dic' version 2.4.1 from 2010-06-29.

Automatic conversion script
Id: cif_fix_values 1715 2011-07-08 13:25:40Z adriana 
;
_cod_database_code 2217209
_cod_database_fobs_code 2217209

loop_
_symmetry_equiv_pos_as_xyz
'x, y, z'
'-x, -y, -z'

loop_
_atom_site_type_symbol
_atom_site_label
_atom_site_fract_x
_atom_site_fract_y
_atom_site_fract_z
_atom_site_U_iso_or_equiv
_atom_site_adp_type
_atom_site_calc_flag
_atom_site_refinement_flags
_atom_site_occupancy
_atom_site_disorder_assembly
_atom_site_disorder_group
Cl Cl1 1.31245(7) 0.33661(9) 1.33809(5) 0.1148(4) Uani d . 1 . .
O O1 1.04953(14) 0.13649(13) 0.87225(11) 0.0619(4) Uani d . 1 . .
O O2 0.9535(2) 0.34943(16) 0.87703(14) 0.0966(6) Uani d . 1 . .
O O3 0.9297(3) 0.37601(19) 0.73355(16) 0.1144(8) Uani d D 1 . .
O O4 0.57242(14) 0.06236(15) 0.74406(11) 0.0699(5) Uani d . 1 . .
O O5 0.45393(13) 0.10771(13) 0.89127(12) 0.0662(5) Uani d . 1 . .
N N1 0.93085(15) 0.15775(15) 0.96988(11) 0.0491(4) Uani d . 1 . .
N N2 0.75138(15) 0.12384(14) 0.86505(11) 0.0501(4) Uani d . 1 . .
N N3 0.76535(15) 0.16729(14) 1.02776(12) 0.0499(4) Uani d . 1 . .
C C1 1.1999(2) 0.2852(3) 1.23024(16) 0.0674(7) Uani d . 1 . .
C C2 1.1089(2) 0.1778(3) 1.20875(17) 0.0701(7) Uani d . 1 . .
H H2 1.1070 0.1341 1.2522 0.084 Uiso calc R 1 . .
C C3 1.2039(2) 0.3521(2) 1.16775(18) 0.0702(7) Uani d . 1 . .
H H3 1.2661 0.4249 1.1833 0.084 Uiso calc R 1 . .
C C4 1.0204(2) 0.1351(2) 1.12231(16) 0.0593(6) Uani d . 1 . .
H H4 0.9589 0.0621 1.1067 0.071 Uiso calc R 1 . .
C C5 1.1140(2) 0.3096(2) 1.08130(16) 0.0597(6) Uani d . 1 . .
H H5 1.1147 0.3539 1.0384 0.072 Uiso calc R 1 . .
C C6 1.02376(18) 0.20104(19) 1.05954(14) 0.0478(5) Uani d . 1 . .
C C7 0.9533(2) 0.13632(18) 0.88426(15) 0.0508(5) Uani d . 1 . .
C C8 0.8342(2) 0.11147(19) 0.80869(14) 0.0544(5) Uani d . 1 A .
H H8 0.8018 0.0320 0.7721 0.065 Uiso calc R 1 . .
C C9 0.8532(2) 0.1886(2) 0.74351(16) 0.0681(7) Uani d . 1 . .
H H9A 0.9018 0.1687 0.7051 0.082 Uiso calc R 1 A .
H H9B 0.7729 0.1755 0.7019 0.082 Uiso calc R 1 . .
C C10 0.9175(3) 0.3124(2) 0.7934(2) 0.0736(7) Uani d . 1 A .
C C11 1.0346(8) 0.5111(6) 0.7868(6) 0.119(2) Uiso d PD 0.55 A 1
H H11A 1.0085 0.5404 0.8384 0.142 Uiso calc PR 0.55 A 1
H H11B 1.1136 0.5068 0.8139 0.142 Uiso calc PR 0.55 A 1
C C12 1.0553(14) 0.5882(12) 0.7364(11) 0.245(6) Uiso d PD 0.55 A 1
H H12A 1.1141 0.6608 0.7765 0.367 Uiso calc PR 0.55 A 1
H H12B 0.9786 0.5946 0.7087 0.367 Uiso calc PR 0.55 A 1
H H12C 1.0881 0.5646 0.6878 0.367 Uiso calc PR 0.55 A 1
C C11' 0.9661(9) 0.4899(7) 0.7637(6) 0.110(3) Uiso d PD 0.45 A 2
H H11C 1.0471 0.5202 0.8100 0.132 Uiso calc PR 0.45 A 2
H H11D 0.9082 0.5046 0.7949 0.132 Uiso calc PR 0.45 A 2
C C12' 0.9739(10) 0.5526(9) 0.6900(7) 0.133(3) Uiso d PD 0.45 A 2
H H12D 0.9923 0.6313 0.7167 0.199 Uiso calc PR 0.45 A 2
H H12E 0.8960 0.5201 0.6414 0.199 Uiso calc PR 0.45 A 2
H H12F 1.0386 0.5470 0.6639 0.199 Uiso calc PR 0.45 A 2
C C13 0.81092(18) 0.15222(17) 0.95896(14) 0.0466(5) Uani d . 1 . .
C C14 0.6245(2) 0.09868(18) 0.82764(16) 0.0542(5) Uani d . 1 . .
C C15 0.57554(19) 0.12095(18) 0.90383(17) 0.0554(6) Uani d . 1 . .
C C16 0.64103(18) 0.14966(17) 0.99573(15) 0.0501(5) Uani d . 1 . .
C C17 0.5567(2) 0.15575(18) 1.04862(17) 0.0561(6) Uani d . 1 . .
C C18 0.4440(2) 0.12948(19) 0.9808(2) 0.0629(6) Uani d . 1 . .
C C19 0.3374(2) 0.1262(2) 1.0028(3) 0.0780(8) Uani d . 1 . .
H H19 0.2639 0.1101 0.9568 0.094 Uiso calc R 1 . .
C C20 0.3456(3) 0.1477(2) 1.0958(3) 0.0878(9) Uani d . 1 . .
H H20 0.2753 0.1462 1.1133 0.105 Uiso calc R 1 . .
C C21 0.4549(3) 0.1721(2) 1.1657(2) 0.0806(8) Uani d . 1 . .
H H21 0.4557 0.1847 1.2282 0.097 Uiso calc R 1 . .
C C22 0.5627(2) 0.1776(2) 1.14290(19) 0.0680(7) Uani d . 1 . .
H H22 0.6365 0.1955 1.1893 0.082 Uiso calc R 1 . .
Cl Cl2 0.33863(8) 0.57533(6) 1.01490(5) 0.0883(3) Uani d . 1 . .
O O6 0.60082(18) 0.31763(18) 0.75069(12) 0.0853(6) Uani d . 1 . .
O O7 0.51473(18) 0.37899(16) 0.54234(14) 0.0860(6) Uani d . 1 . .
O O8 0.6390(2) 0.34225(18) 0.46363(15) 0.0954(6) Uani d . 1 C .
O O9 0.30452(17) 0.02466(16) 0.42624(12) 0.0829(5) Uani d . 1 . .
O O10 0.05213(15) 0.02539(13) 0.36962(10) 0.0639(4) Uani d . 1 . .
N N4 0.39254(18) 0.28569(17) 0.69552(12) 0.0623(5) Uani d . 1 . .
N N5 0.33882(17) 0.15994(16) 0.55839(11) 0.0565(5) Uani d . 1 . .
N N6 0.18881(18) 0.22927(16) 0.59442(12) 0.0577(5) Uani d . 1 . .
C C23 0.3552(2) 0.49233(19) 0.92003(15) 0.0602(6) Uani d . 1 . .
C C24 0.2838(3) 0.3782(2) 0.8923(2) 0.0984(11) Uani d . 1 . .
H H24 0.2273 0.3460 0.9238 0.118 Uiso calc R 1 . .
C C25 0.4375(2) 0.5398(2) 0.87435(18) 0.0711(7) Uani d . 1 . .
H H25 0.4863 0.6177 0.8940 0.085 Uiso calc R 1 . .
C C26 0.2960(3) 0.3113(2) 0.8176(2) 0.1000(11) Uani d . 1 . .
H H26 0.2471 0.2335 0.7982 0.120 Uiso calc R 1 . .
C C27 0.4491(2) 0.4730(2) 0.79872(17) 0.0660(6) Uani d . 1 . .
H H27 0.5040 0.5057 0.7662 0.079 Uiso calc R 1 . .
C C28 0.3791(2) 0.3579(2) 0.77187(14) 0.0583(6) Uani d . 1 . .
C C29 0.4996(3) 0.2693(2) 0.69287(16) 0.0666(6) Uani d . 1 . .
C C30 0.4674(2) 0.1778(2) 0.60375(15) 0.0630(6) Uani d . 1 . .
H H30 0.4684 0.1079 0.6207 0.076 Uiso calc R 1 . .
C C31 0.5563(2) 0.2119(2) 0.54537(17) 0.0671(7) Uani d . 1 . .
H H31A 0.6383 0.2207 0.5808 0.081 Uiso calc R 1 . .
H H31B 0.5290 0.1509 0.4890 0.081 Uiso calc R 1 . .
C C32 0.5654(2) 0.3198(2) 0.51802(17) 0.0653(6) Uani d . 1 . .
C C33 0.6636(4) 0.4482(3) 0.4349(3) 0.1105(11) Uani d . 1 . .
H H33A 0.5884 0.4439 0.3915 0.133 Uiso calc PR 0.60 B 1
H H33B 0.6872 0.5108 0.4894 0.133 Uiso calc PR 0.60 B 1
H H33C 0.6374 0.4331 0.3671 0.133 Uiso d PR 0.40 B 2
H H33D 0.6199 0.4907 0.4606 0.133 Uiso d PR 0.40 B 2
C C34 0.7589(6) 0.4693(6) 0.3917(5) 0.121(2) Uiso d P 0.60 C 1
H H34A 0.7734 0.5397 0.3737 0.181 Uiso calc PR 0.60 C 1
H H34B 0.7350 0.4081 0.3371 0.181 Uiso calc PR 0.60 C 1
H H34C 0.8337 0.4746 0.4349 0.181 Uiso calc PR 0.60 C 1
C C34' 0.7928(10) 0.5093(10) 0.4709(9) 0.131(3) Uiso d P 0.40 C 2
H H34D 0.8153 0.5811 0.4547 0.197 Uiso calc PR 0.40 C 2
H H34E 0.8344 0.4660 0.4447 0.197 Uiso calc PR 0.40 C 2
H H34F 0.8171 0.5224 0.5380 0.197 Uiso calc PR 0.40 C 2
C C35 0.2970(2) 0.22450(19) 0.61329(14) 0.0548(5) Uani d . 1 . .
C C36 0.2644(2) 0.0824(2) 0.47202(15) 0.0610(6) Uani d . 1 . .
C C37 0.1460(2) 0.08853(19) 0.45146(14) 0.0554(6) Uani d . 1 . .
C C38 0.1131(2) 0.15856(18) 0.50819(14) 0.0540(5) Uani d . 1 . .
C C39 -0.0124(2) 0.14175(19) 0.45958(15) 0.0577(6) Uani d . 1 . .
C C40 -0.0446(2) 0.0603(2) 0.37588(15) 0.0604(6) Uani d . 1 . .
C C41 -0.1572(2) 0.0209(2) 0.30865(18) 0.0729(7) Uani d . 1 . .
H H41 -0.1760 -0.0336 0.2533 0.087 Uiso calc R 1 . .
C C42 -0.2402(3) 0.0656(3) 0.3268(2) 0.0835(8) Uani d . 1 . .
H H42 -0.3175 0.0410 0.2827 0.100 Uiso calc R 1 . .
C C43 -0.2121(3) 0.1473(3) 0.4099(2) 0.0848(8) Uani d . 1 . .
H H43 -0.2710 0.1757 0.4202 0.102 Uiso calc R 1 . .
C C44 -0.0984(2) 0.1863(2) 0.47677(18) 0.0721(7) Uani d . 1 . .
H H44 -0.0797 0.2411 0.5319 0.086 Uiso calc R 1 . .

loop_
_atom_site_aniso_label
_atom_site_aniso_U_11
_atom_site_aniso_U_22
_atom_site_aniso_U_33
_atom_site_aniso_U_12
_atom_site_aniso_U_13
_atom_site_aniso_U_23
O1 0.0536(9) 0.0706(11) 0.0622(10) 0.0248(8) 0.0234(8) 0.0090(8)
O2 0.1407(19) 0.0624(12) 0.0714(13) 0.0299(12) 0.0240(12) 0.0086(10)
O3 0.192(2) 0.0956(16) 0.1072(17) 0.0835(17) 0.0784(17) 0.0547(14)
O4 0.0623(10) 0.0782(11) 0.0519(10) 0.0264(9) -0.0050(8) 0.0026(8)
O5 0.0427(9) 0.0667(11) 0.0782(12) 0.0215(8) 0.0064(8) 0.0044(9)
N1 0.0384(9) 0.0599(11) 0.0444(10) 0.0173(8) 0.0102(8) 0.0080(8)
N2 0.0433(10) 0.0540(11) 0.0447(10) 0.0175(8) 0.0056(8) 0.0043(8)
N3 0.0424(10) 0.0547(11) 0.0487(10) 0.0186(8) 0.0116(8) 0.0065(8)
C1 0.0496(14) 0.099(2) 0.0466(13) 0.0293(15) 0.0102(11) 0.0039(13)
C2 0.0592(15) 0.105(2) 0.0593(15) 0.0387(16) 0.0222(12) 0.0355(15)
C3 0.0531(14) 0.0731(17) 0.0635(16) 0.0109(13) 0.0112(12) 0.0005(14)
C4 0.0471(13) 0.0697(15) 0.0615(14) 0.0203(11) 0.0161(11) 0.0235(12)
C5 0.0535(13) 0.0648(15) 0.0526(13) 0.0149(12) 0.0147(11) 0.0125(11)
C6 0.0362(11) 0.0581(13) 0.0473(12) 0.0176(10) 0.0132(9) 0.0091(10)
C7 0.0494(13) 0.0468(12) 0.0542(13) 0.0175(10) 0.0170(10) 0.0082(10)
C8 0.0577(13) 0.0524(13) 0.0455(12) 0.0210(11) 0.0109(10) -0.0003(10)
C9 0.0752(16) 0.0773(17) 0.0474(13) 0.0275(14) 0.0158(12) 0.0126(12)
C10 0.094(2) 0.0767(18) 0.0711(18) 0.0465(16) 0.0363(16) 0.0297(16)
Cl1 0.0850(5) 0.1759(9) 0.0525(4) 0.0461(6) -0.0078(4) -0.0043(5)
Cl2 0.1290(6) 0.0651(4) 0.0637(4) 0.0356(4) 0.0326(4) -0.0032(3)
C13 0.0412(11) 0.0471(12) 0.0471(12) 0.0167(9) 0.0087(9) 0.0073(9)
C14 0.0473(13) 0.0504(13) 0.0558(14) 0.0199(10) 0.0018(11) 0.0054(11)
C15 0.0397(12) 0.0516(13) 0.0667(15) 0.0193(10) 0.0049(11) 0.0050(11)
C16 0.0412(12) 0.0434(11) 0.0613(14) 0.0152(10) 0.0138(10) 0.0065(10)
C17 0.0496(13) 0.0452(12) 0.0741(16) 0.0182(10) 0.0226(12) 0.0115(11)
C18 0.0448(13) 0.0472(13) 0.0938(19) 0.0186(11) 0.0201(13) 0.0095(13)
C19 0.0520(15) 0.0600(16) 0.119(3) 0.0214(13) 0.0288(16) 0.0111(16)
C20 0.0663(19) 0.0630(17) 0.147(3) 0.0259(15) 0.058(2) 0.0223(18)
C21 0.091(2) 0.0616(16) 0.107(2) 0.0325(15) 0.0614(19) 0.0195(16)
C22 0.0696(16) 0.0587(15) 0.0837(18) 0.0268(13) 0.0360(14) 0.0174(13)
O6 0.0730(12) 0.1010(15) 0.0600(11) 0.0287(11) 0.0006(10) -0.0005(10)
O7 0.1001(14) 0.0830(13) 0.0992(14) 0.0507(12) 0.0493(12) 0.0276(11)
O8 0.1111(15) 0.1048(15) 0.1158(16) 0.0615(13) 0.0718(14) 0.0542(13)
O9 0.0913(13) 0.0927(13) 0.0578(10) 0.0419(11) 0.0205(9) -0.0109(9)
O10 0.0740(11) 0.0617(10) 0.0391(8) 0.0171(9) 0.0094(7) -0.0014(7)
N4 0.0625(12) 0.0733(13) 0.0381(10) 0.0208(11) 0.0107(9) -0.0018(9)
N5 0.0635(12) 0.0642(12) 0.0383(9) 0.0241(10) 0.0154(9) 0.0052(9)
N6 0.0643(12) 0.0587(12) 0.0380(10) 0.0169(10) 0.0137(9) -0.0016(8)
C23 0.0785(16) 0.0492(13) 0.0424(12) 0.0186(12) 0.0139(12) 0.0030(10)
C24 0.138(3) 0.0559(16) 0.0803(19) -0.0014(16) 0.071(2) -0.0027(14)
C25 0.0845(18) 0.0469(13) 0.0637(16) 0.0110(13) 0.0172(14) 0.0046(12)
C26 0.136(3) 0.0497(15) 0.0815(19) -0.0077(16) 0.062(2) -0.0109(14)
C27 0.0678(16) 0.0626(15) 0.0563(14) 0.0110(13) 0.0219(12) 0.0129(12)
C28 0.0645(14) 0.0604(14) 0.0349(11) 0.0135(12) 0.0120(10) 0.0003(10)
C29 0.0718(17) 0.0749(17) 0.0451(13) 0.0251(14) 0.0111(13) 0.0103(12)
C30 0.0751(16) 0.0696(16) 0.0451(12) 0.0333(13) 0.0138(12) 0.0102(11)
C31 0.0692(16) 0.0772(17) 0.0634(15) 0.0387(14) 0.0210(13) 0.0162(13)
C32 0.0615(15) 0.0785(17) 0.0585(14) 0.0319(14) 0.0190(12) 0.0128(13)
C33 0.124(3) 0.115(3) 0.137(3) 0.060(2) 0.076(3) 0.068(2)
C35 0.0649(15) 0.0541(13) 0.0360(11) 0.0154(11) 0.0165(10) 0.0022(10)
C36 0.0791(17) 0.0609(14) 0.0376(11) 0.0253(13) 0.0172(11) 0.0031(10)
C37 0.0633(14) 0.0549(13) 0.0383(11) 0.0169(11) 0.0120(10) 0.0041(10)
C38 0.0638(14) 0.0529(13) 0.0378(11) 0.0145(11) 0.0176(10) 0.0061(10)
C39 0.0596(14) 0.0564(14) 0.0467(12) 0.0116(11) 0.0160(11) 0.0098(10)
C40 0.0661(15) 0.0603(14) 0.0457(13) 0.0150(12) 0.0168(11) 0.0106(11)
C41 0.0701(17) 0.0689(17) 0.0529(14) 0.0080(14) 0.0033(13) 0.0072(12)
C42 0.0649(17) 0.091(2) 0.0719(18) 0.0135(16) 0.0039(14) 0.0195(16)
C43 0.0637(17) 0.098(2) 0.090(2) 0.0275(16) 0.0249(16) 0.0241(18)
C44 0.0684(17) 0.0766(17) 0.0650(16) 0.0225(14) 0.0235(14) 0.0090(13)

loop_
_atom_type_symbol
_atom_type_description
_atom_type_scat_dispersion_real
_atom_type_scat_dispersion_imag
_atom_type_scat_source
C C 0.0033 0.0016 'International Tables Vol C Tables 4.2.6.8 and 6.1.1.4'
H H 0.0000 0.0000 'International Tables Vol C Tables 4.2.6.8 and 6.1.1.4'
Cl Cl 0.1484 0.1585 'International Tables Vol C Tables 4.2.6.8 and 6.1.1.4'
N N 0.0061 0.0033 'International Tables Vol C Tables 4.2.6.8 and 6.1.1.4'
O O 0.0106 0.0060 'International Tables Vol C Tables 4.2.6.8 and 6.1.1.4'

loop_
_geom_angle_atom_site_label_1
_geom_angle_atom_site_label_2
_geom_angle_atom_site_label_3
_geom_angle
C10 O3 C11' 120.0(4)
C10 O3 C11 111.5(4)
C15 O5 C18 104.37(17)
C7 N1 C13 111.36(17)
C7 N1 C6 125.24(16)
C13 N1 C6 122.46(16)
C13 N2 C14 124.04(18)
C13 N2 C8 111.30(16)
C14 N2 C8 124.37(17)
C13 N3 C16 111.37(17)
C2 C1 C3 121.4(2)
C2 C1 Cl1 119.1(2)
C3 C1 Cl1 119.6(2)
C1 C2 C4 119.5(2)
C1 C2 H2 120.2
C4 C2 H2 120.2
C1 C3 C5 119.0(2)
C1 C3 H3 120.5
C5 C3 H3 120.5
C6 C4 C2 119.5(2)
C6 C4 H4 120.2
C2 C4 H4 120.2
C6 C5 C3 119.4(2)
C6 C5 H5 120.3
C3 C5 H5 120.3
C4 C6 C5 121.1(2)
C4 C6 N1 119.9(2)
C5 C6 N1 118.99(19)
O1 C7 N1 126.02(19)
O1 C7 C8 126.6(2)
N1 C7 C8 107.38(17)
N2 C8 C9 115.14(18)
N2 C8 C7 101.66(16)
C9 C8 C7 112.54(19)
N2 C8 H8 109.1
C9 C8 H8 109.1
C7 C8 H8 109.1
C10 C9 C8 113.5(2)
C10 C9 H9A 108.9
C8 C9 H9A 108.9
C10 C9 H9B 108.9
C8 C9 H9B 108.9
H9A C9 H9B 107.7
O2 C10 O3 124.1(3)
O2 C10 C9 124.8(2)
O3 C10 C9 111.1(3)
C12 C11 O3 119.2(9)
C12 C11 H11A 107.5
O3 C11 H11A 107.5
C12 C11 H11B 107.5
O3 C11 H11B 107.5
H11A C11 H11B 107.0
C11 C12 H12A 109.5
C11 C12 H12B 109.5
H12A C12 H12B 109.5
C11 C12 H12C 109.5
H12A C12 H12C 109.5
H12B C12 H12C 109.5
O3 C11' C12' 115.4(8)
O3 C11' H11C 108.4
C12' C11' H11C 108.4
O3 C11' H11D 108.4
C12' C11' H11D 108.4
H11C C11' H11D 107.5
C11' C12' H12D 109.5
C11' C12' H12E 109.5
H12D C12' H12E 109.5
C11' C12' H12F 109.5
H12D C12' H12F 109.5
H12E C12' H12F 109.5
N3 C13 N2 127.63(18)
N3 C13 N1 124.03(18)
N2 C13 N1 108.28(17)
O4 C14 N2 122.0(2)
O4 C14 C15 129.9(2)
N2 C14 C15 108.12(18)
C16 C15 O5 112.7(2)
C16 C15 C14 124.07(19)
O5 C15 C14 123.1(2)
C15 C16 N3 124.42(19)
C15 C16 C17 106.63(19)
N3 C16 C17 128.9(2)
C22 C17 C18 119.5(2)
C22 C17 C16 136.0(2)
C18 C17 C16 104.5(2)
C19 C18 O5 125.1(2)
C19 C18 C17 123.2(3)
O5 C18 C17 111.80(19)
C20 C19 C18 116.3(3)
C20 C19 H19 121.9
C18 C19 H19 121.9
C19 C20 C21 122.7(3)
C19 C20 H20 118.7
C21 C20 H20 118.7
C22 C21 C20 120.7(3)
C22 C21 H21 119.7
C20 C21 H21 119.7
C21 C22 C17 117.8(3)
C21 C22 H22 121.1
C17 C22 H22 121.1
C32 O8 C33 118.0(2)
C37 O10 C40 104.51(16)
C29 N4 C35 111.43(18)
C29 N4 C28 125.47(19)
C35 N4 C28 123.10(19)
C35 N5 C36 123.56(19)
C35 N5 C30 111.52(17)
C36 N5 C30 124.84(18)
C35 N6 C38 111.59(18)
C25 C23 C24 120.5(2)
C25 C23 Cl2 120.77(18)
C24 C23 Cl2 118.7(2)
C23 C24 C26 119.5(3)
C23 C24 H24 120.3
C26 C24 H24 120.3
C23 C25 C27 120.1(2)
C23 C25 H25 119.9
C27 C25 H25 119.9
C28 C26 C24 120.5(2)
C28 C26 H26 119.8
C24 C26 H26 119.8
C28 C27 C25 119.4(2)
C28 C27 H27 120.3
C25 C27 H27 120.3
C26 C28 C27 120.0(2)
C26 C28 N4 119.4(2)
C27 C28 N4 120.6(2)
O6 C29 N4 126.9(2)
O6 C29 C30 125.9(2)
N4 C29 C30 107.2(2)
N5 C30 C29 101.64(18)
N5 C30 C31 114.95(18)
C29 C30 C31 113.2(2)
N5 C30 H30 108.9
C29 C30 H30 108.9
C31 C30 H30 108.9
C32 C31 C30 113.7(2)
C32 C31 H31A 108.8
C30 C31 H31A 108.8
C32 C31 H31B 108.8
C30 C31 H31B 108.8
H31A C31 H31B 107.7
O7 C32 O8 124.1(3)
O7 C32 C31 124.9(2)
O8 C32 C31 111.0(2)
C34 C33 C34' 48.1(5)
C34 C33 O8 111.2(4)
C34' C33 O8 105.2(5)
C34 C33 H33A 109.4
C34' C33 H33A 144.3
O8 C33 H33A 109.4
C34 C33 H33B 109.4
C34' C33 H33B 67.0
O8 C33 H33B 109.4
H33A C33 H33B 108.0
C34 C33 H33C 64.0
C34' C33 H33C 110.7
O8 C33 H33C 110.7
H33A C33 H33C 48.4
H33B C33 H33C 138.7
C34 C33 H33D 137.0
C34' C33 H33D 110.7
O8 C33 H33D 110.7
H33A C33 H33D 64.3
H33B C33 H33D 46.0
H33C C33 H33D 108.8
C33 C34 H34A 109.5
H33C C34 H34A 96.0
C33 C34 H34B 109.5
H33C C34 H34B 78.0
H34A C34 H34B 109.5
C33 C34 H34C 109.5
H33C C34 H34C 148.2
H34A C34 H34C 109.5
H34B C34 H34C 109.5
C33 C34' H34D 109.5
C33 C34' H34E 109.5
H34D C34' H34E 109.5
C33 C34' H34F 109.5
H34D C34' H34F 109.5
H34E C34' H34F 109.5
N6 C35 N5 127.52(19)
N6 C35 N4 124.65(19)
N5 C35 N4 107.8(2)
O9 C36 N5 121.5(2)
O9 C36 C37 129.9(2)
N5 C36 C37 108.56(19)
C38 C37 O10 112.6(2)
C38 C37 C36 124.3(2)
O10 C37 C36 123.08(19)
C37 C38 N6 124.4(2)
C37 C38 C39 106.41(19)
N6 C38 C39 129.2(2)
C44 C39 C40 118.8(2)
C44 C39 C38 136.1(2)
C40 C39 C38 105.1(2)
C41 C40 C39 123.6(2)
C41 C40 O10 125.0(2)
C39 C40 O10 111.4(2)
C42 C41 C40 116.7(2)
C42 C41 H41 121.6
C40 C41 H41 121.6
C41 C42 C43 121.7(3)
C41 C42 H42 119.2
C43 C42 H42 119.2
C44 C43 C42 121.0(3)
C44 C43 H43 119.5
C42 C43 H43 119.5
C43 C44 C39 118.2(2)
C43 C44 H44 120.9
C39 C44 H44 120.9

loop_
_geom_bond_atom_site_label_1
_geom_bond_atom_site_label_2
_geom_bond_distance
Cl1 C1 1.732(2)
O1 C7 1.204(2)
O2 C10 1.199(3)
O3 C10 1.313(3)
O3 C11' 1.348(8)
O3 C11 1.695(8)
O4 C14 1.213(3)
O5 C15 1.373(2)
O5 C18 1.375(3)
N1 C7 1.381(3)
N1 C13 1.384(2)
N1 C6 1.436(2)
N2 C13 1.367(3)
N2 C14 1.401(3)
N2 C8 1.471(3)
N3 C13 1.291(3)
N3 C16 1.386(3)
C1 C2 1.370(4)
C1 C3 1.375(4)
C2 C4 1.379(3)
C2 H2 0.9300
C3 C5 1.386(3)
C3 H3 0.9300
C4 C6 1.369(3)
C4 H4 0.9300
C5 C6 1.378(3)
C5 H5 0.9300
C7 C8 1.517(3)
C8 C9 1.505(3)
C8 H8 0.9800
C9 C10 1.495(4)
C9 H9A 0.9700
C9 H9B 0.9700
C11 C12 1.335(13)
C11 H11A 0.9700
C11 H11B 0.9700
C12 H12A 0.9600
C12 H12B 0.9600
C12 H12C 0.9600
C11' C12' 1.4780(10)
C11' H11C 0.9700
C11' H11D 0.9700
C12' H12D 0.9600
C12' H12E 0.9600
C12' H12F 0.9600
C14 C15 1.432(3)
C15 C16 1.357(3)
C16 C17 1.430(3)
C17 C22 1.387(3)
C17 C18 1.400(3)
C18 C19 1.375(3)
C19 C20 1.361(4)
C19 H19 0.9300
C20 C21 1.392(4)
C20 H20 0.9300
C21 C22 1.387(3)
C21 H21 0.9300
C22 H22 0.9300
Cl2 C23 1.737(2)
O6 C29 1.212(3)
O7 C32 1.188(3)
O8 C32 1.322(3)
O8 C33 1.454(4)
O9 C36 1.220(3)
O10 C37 1.379(2)
O10 C40 1.395(3)
N4 C29 1.377(3)
N4 C35 1.387(3)
N4 C28 1.436(3)
N5 C35 1.370(3)
N5 C36 1.401(3)
N5 C30 1.463(3)
N6 C35 1.290(3)
N6 C38 1.375(3)
C23 C25 1.355(3)
C23 C24 1.363(3)
C24 C26 1.374(4)
C24 H24 0.9300
C25 C27 1.379(3)
C25 H25 0.9300
C26 C28 1.359(4)
C26 H26 0.9300
C27 C28 1.370(3)
C27 H27 0.9300
C29 C30 1.519(3)
C30 C31 1.520(3)
C30 H30 0.9800
C31 C32 1.490(4)
C31 H31A 0.9700
C31 H31B 0.9700
C33 C34 1.402(7)
C33 C34' 1.405(11)
C33 H33A 0.9700
C33 H33B 0.9700
C33 H33C 0.9700
C33 H33D 0.9700
C34 H34A 0.9600
C34 H34B 0.9600
C34 H34C 0.9600
C34' H34D 0.9600
C34' H34E 0.9600
C34' H34F 0.9600
C36 C37 1.417(3)
C37 C38 1.359(3)
C38 C39 1.446(3)
C39 C44 1.391(3)
C39 C40 1.392(3)
C40 C41 1.371(3)
C41 C42 1.361(4)
C41 H41 0.9300
C42 C43 1.396(4)
C42 H42 0.9300
C43 C44 1.377(4)
C43 H43 0.9300
C44 H44 0.9300

loop_
_geom_hbond_atom_site_label_D
_geom_hbond_atom_site_label_H
_geom_hbond_atom_site_label_A
_geom_hbond_site_symmetry_A
_geom_hbond_distance_DH
_geom_hbond_distance_HA
_geom_hbond_distance_DA
_geom_hbond_angle_DHA
C31 H31B O9 . 0.97 2.48 3.069(3) 119
C30 H30 O4 . 0.98 2.28 3.071(3) 137
C4 H4 O1 2_757 0.93 2.60 3.333(3) 136
C2 H2 O10 1_656 0.93 2.49 3.399(3) 165

loop_
_geom_torsion_atom_site_label_1
_geom_torsion_atom_site_label_2
_geom_torsion_atom_site_label_3
_geom_torsion_atom_site_label_4
_geom_torsion
C3 C1 C2 C4 0.9(4)
Cl1 C1 C2 C4 -178.63(18)
C2 C1 C3 C5 -0.1(4)
Cl1 C1 C3 C5 179.37(17)
C1 C2 C4 C6 -0.7(3)
C1 C3 C5 C6 -0.7(3)
C2 C4 C6 C5 -0.1(3)
C2 C4 C6 N1 -179.13(19)
C3 C5 C6 C4 0.9(3)
C3 C5 C6 N1 179.88(19)
C7 N1 C6 C4 -115.8(2)
C13 N1 C6 C4 76.3(3)
C7 N1 C6 C5 65.2(3)
C13 N1 C6 C5 -102.8(2)
C13 N1 C7 O1 179.2(2)
C6 N1 C7 O1 10.2(3)
C13 N1 C7 C8 -1.3(2)
C6 N1 C7 C8 -170.42(19)
C13 N2 C8 C9 -121.6(2)
C14 N2 C8 C9 64.4(3)
C13 N2 C8 C7 0.4(2)
C14 N2 C8 C7 -173.65(18)
O1 C7 C8 N2 180.0(2)
N1 C7 C8 N2 0.6(2)
O1 C7 C8 C9 -56.3(3)
N1 C7 C8 C9 124.3(2)
N2 C8 C9 C10 64.4(3)
C7 C8 C9 C10 -51.5(3)
C11' O3 C10 O2 -11.2(7)
C11 O3 C10 O2 15.3(5)
C11' O3 C10 C9 168.8(5)
C11 O3 C10 C9 -164.6(4)
C8 C9 C10 O2 1.2(4)
C8 C9 C10 O3 -178.8(2)
C10 O3 C11 C12 -177.8(9)
C11' O3 C11 C12 -62.6(14)
C10 O3 C11' C12' -178.7(6)
C11 O3 C11' C12' 104.8(16)
C16 N3 C13 N2 0.7(3)
C16 N3 C13 N1 -176.20(18)
C14 N2 C13 N3 -4.4(3)
C8 N2 C13 N3 -178.5(2)
C14 N2 C13 N1 172.86(17)
C8 N2 C13 N1 -1.2(2)
C7 N1 C13 N3 179.0(2)
C6 N1 C13 N3 -11.6(3)
C7 N1 C13 N2 1.6(2)
C6 N1 C13 N2 171.02(17)
C13 N2 C14 O4 -172.1(2)
C8 N2 C14 O4 1.2(3)
C13 N2 C14 C15 6.6(3)
C8 N2 C14 C15 179.83(19)
C18 O5 C15 C16 -0.1(2)
C18 O5 C15 C14 175.8(2)
O4 C14 C15 C16 172.2(2)
N2 C14 C15 C16 -6.3(3)
O4 C14 C15 O5 -3.1(4)
N2 C14 C15 O5 178.35(18)
O5 C15 C16 N3 179.52(18)
C14 C15 C16 N3 3.7(3)
O5 C15 C16 C17 0.2(2)
C14 C15 C16 C17 -175.6(2)
C13 N3 C16 C15 -0.4(3)
C13 N3 C16 C17 178.8(2)
C15 C16 C17 C22 178.3(3)
N3 C16 C17 C22 -1.0(4)
C15 C16 C17 C18 -0.2(2)
N3 C16 C17 C18 -179.5(2)
C15 O5 C18 C19 -180.0(2)
C15 O5 C18 C17 -0.1(2)
C22 C17 C18 C19 1.3(3)
C16 C17 C18 C19 -179.9(2)
C22 C17 C18 O5 -178.6(2)
C16 C17 C18 O5 0.2(2)
O5 C18 C19 C20 178.5(2)
C17 C18 C19 C20 -1.4(4)
C18 C19 C20 C21 0.1(4)
C19 C20 C21 C22 1.3(4)
C20 C21 C22 C17 -1.4(4)
C18 C17 C22 C21 0.1(3)
C16 C17 C22 C21 -178.2(2)
C25 C23 C24 C26 0.1(5)
Cl2 C23 C24 C26 -179.8(3)
C24 C23 C25 C27 0.5(4)
Cl2 C23 C25 C27 -179.56(19)
C23 C24 C26 C28 0.5(6)
C23 C25 C27 C28 -1.7(4)
C24 C26 C28 C27 -1.7(5)
C24 C26 C28 N4 178.3(3)
C25 C27 C28 C26 2.3(4)
C25 C27 C28 N4 -177.8(2)
C29 N4 C28 C26 -118.3(3)
C35 N4 C28 C26 62.9(3)
C29 N4 C28 C27 61.7(3)
C35 N4 C28 C27 -117.1(3)
C35 N4 C29 O6 173.9(3)
C28 N4 C29 O6 -5.0(4)
C35 N4 C29 C30 -6.6(3)
C28 N4 C29 C30 174.5(2)
C35 N5 C30 C29 -3.2(2)
C36 N5 C30 C29 180.0(2)
C35 N5 C30 C31 -125.9(2)
C36 N5 C30 C31 57.3(3)
O6 C29 C30 N5 -174.7(3)
N4 C29 C30 N5 5.8(2)
O6 C29 C30 C31 -50.9(3)
N4 C29 C30 C31 129.6(2)
N5 C30 C31 C32 59.3(3)
C29 C30 C31 C32 -56.9(3)
C33 O8 C32 O7 2.6(4)
C33 O8 C32 C31 -176.6(3)
C30 C31 C32 O7 3.9(4)
C30 C31 C32 O8 -176.9(2)
C32 O8 C33 C34 169.7(4)
C32 O8 C33 C34' 119.3(6)
C38 N6 C35 N5 0.2(3)
C38 N6 C35 N4 -179.5(2)
C36 N5 C35 N6 -3.3(4)
C30 N5 C35 N6 179.8(2)
C36 N5 C35 N4 176.4(2)
C30 N5 C35 N4 -0.5(3)
C29 N4 C35 N6 -175.7(2)
C28 N4 C35 N6 3.2(4)
C29 N4 C35 N5 4.6(3)
C28 N4 C35 N5 -176.5(2)
C35 N5 C36 O9 -178.3(2)
C30 N5 C36 O9 -1.9(4)
C35 N5 C36 C37 3.1(3)
C30 N5 C36 C37 179.5(2)
C40 O10 C37 C38 0.9(2)
C40 O10 C37 C36 -177.5(2)
O9 C36 C37 C38 -178.8(3)
N5 C36 C37 C38 -0.4(3)
O9 C36 C37 O10 -0.6(4)
N5 C36 C37 O10 177.80(19)
O10 C37 C38 N6 179.02(19)
C36 C37 C38 N6 -2.6(4)
O10 C37 C38 C39 -0.8(3)
C36 C37 C38 C39 177.6(2)
C35 N6 C38 C37 2.6(3)
C35 N6 C38 C39 -177.6(2)
C37 C38 C39 C44 -178.9(3)
N6 C38 C39 C44 1.3(4)
C37 C38 C39 C40 0.3(2)
N6 C38 C39 C40 -179.5(2)
C44 C39 C40 C41 0.0(4)
C38 C39 C40 C41 -179.4(2)
C44 C39 C40 O10 179.6(2)
C38 C39 C40 O10 0.2(2)
C37 O10 C40 C41 178.9(2)
C37 O10 C40 C39 -0.7(2)
C39 C40 C41 C42 0.0(4)
O10 C40 C41 C42 -179.6(2)
C40 C41 C42 C43 -0.1(4)
C41 C42 C43 C44 0.3(5)
C42 C43 C44 C39 -0.3(4)
C40 C39 C44 C43 0.2(4)
C38 C39 C44 C43 179.3(3)
